data_1563818
loop_
_publ_author_name
'Schollmeyer, Dieter'
'Sadovski, Oleg'
'Detert, Heiner'

_publ_section_title
;
 Diethyl [(2,5-diiodo-4-methylphenyl)methyl]phosphonate
;
_journal_coeditor_code BT4116
_journal_issue 6
_journal_name_full IUCrData
_journal_page_first x210654
_journal_paper_doi 10.1107/S2414314621006544
_journal_volume 6
_journal_year 2021
_chemical_formula_iupac 'C12 H17 I2 O3 P'
_chemical_formula_moiety 'C12 H17 I2 O3 P'
_chemical_formula_sum 'C12 H17 I2 O3 P'
_chemical_formula_weight 494.02
_chemical_name_systematic
;
Diethyl [(2,5-diiodo-4-methylphenyl)methyl]phosphonate
;
_space_group_crystal_system triclinic
_space_group_IT_number 2
_space_group_name_Hall '-P 1'
_space_group_name_H-M_alt 'P -1'
_atom_sites_solution_hydrogens geom
_atom_sites_solution_primary direct
_audit_creation_method SHELXL-2018/3
_cell_angle_alpha 89.070(7)
_cell_angle_beta 80.799(6)
_cell_angle_gamma 71.451(6)
_cell_formula_units_Z 4
_cell_length_a 7.4909(6)
_cell_length_b 10.9201(9)
_cell_length_c 20.4720(17)
_cell_measurement_reflns_used 14985
_cell_measurement_temperature 120(2)
_cell_measurement_theta_max 28.27
_cell_measurement_theta_min 2.92
_cell_volume 1566.1(2)
_computing_cell_refinement
;
X-Area Recipe 1.36.0 (Stoe & Cie, 2019)
;
_computing_data_collection
;
X-Area WinXpose 2.0.22.0 (Stoe & Cie, 2019)
;
_computing_data_reduction
;
X-Area Integrate 1.78.3 (Stoe & Cie, 2019)
;
_computing_molecular_graphics
;
PLATON (Spek, 2020)
;
_computing_structure_refinement
;
<i>SHELXL2018/3</i> (Sheldrick, 2015<i>b</i>)
;
_computing_structure_solution
;
<i>SHELXT2014</i> (Sheldrick, 2015<i>a</i>)
;
_diffrn_ambient_temperature 120(2)
_diffrn_detector_area_resol_mean 6.67
_diffrn_measured_fraction_theta_full 0.983
_diffrn_measured_fraction_theta_max 0.966
_diffrn_measurement_device_type 'Stoe IPDS 2T'
_diffrn_measurement_method 'rotation method'
_diffrn_radiation_type MoK\a
_diffrn_radiation_wavelength 0.71073
_diffrn_reflns_av_unetI/netI 0.0511
_diffrn_reflns_limit_h_max 9
_diffrn_reflns_limit_h_min -9
_diffrn_reflns_limit_k_max 14
_diffrn_reflns_limit_k_min -14
_diffrn_reflns_limit_l_max 26
_diffrn_reflns_limit_l_min -26
_diffrn_reflns_number 22662
_diffrn_reflns_theta_full 25.242
_diffrn_reflns_theta_max 28.039
_diffrn_reflns_theta_min 2.766
_diffrn_source 'sealed X-ray tube, 12 x 0.4 mm long-fine focus'
_exptl_absorpt_coefficient_mu 4.116
_exptl_absorpt_correction_T_max 0.8197
_exptl_absorpt_correction_T_min 0.6505
_exptl_absorpt_correction_type integration
_exptl_absorpt_process_details
;
(X-Red32; Stoe & Cie, 2019)
;
_exptl_crystal_colour colourless
_exptl_crystal_density_diffrn 2.095
_exptl_crystal_description column
_exptl_crystal_F_000 936
_exptl_crystal_size_max 0.110
_exptl_crystal_size_mid 0.100
_exptl_crystal_size_min 0.040
_refine_diff_density_max 1.688
_refine_diff_density_min -1.258
_refine_ls_extinction_method none
_refine_ls_goodness_of_fit_ref 1.085
_refine_ls_hydrogen_treatment constr
_refine_ls_matrix_type full
_refine_ls_number_parameters 332
_refine_ls_number_reflns 22662
_refine_ls_number_restraints 0
_refine_ls_restrained_S_all 1.085
_refine_ls_R_factor_all 0.1265
_refine_ls_R_factor_gt 0.0754
_refine_ls_shift/su_max 0.000
_refine_ls_shift/su_mean 0.000
_refine_ls_structure_factor_coef Fsqd
_refine_ls_weighting_details 'w=1/[\s^2^(Fo^2^)+(0.0494P)^2^+24.3530P] where P=(Fo^2^+2Fc^2^)/3'
_refine_ls_weighting_scheme calc
_refine_ls_wR_factor_gt 0.1534
_refine_ls_wR_factor_ref 0.1857
_reflns_number_gt 15127
_reflns_number_total 22662
_reflns_threshold_expression 'I > 2\s(I)'
_cod_data_source_file bt4116sup1.cif
_cod_data_source_block I
_cod_database_code 1563818
_shelx_space_group_comment
;
The symmetry employed for this shelxl refinement is uniquely defined
by the following loop, which should always be used as a source of
symmetry information in preference to the above space-group names.
They are only intended as comments.
;
_shelx_estimated_absorpt_t_min 0.660
_shelx_estimated_absorpt_t_max 0.853

loop_
_space_group_symop_operation_xyz
'x, y, z'
'-x, -y, -z'

loop_
_atom_site_type_symbol
_atom_site_label
_atom_site_fract_x
_atom_site_fract_y
_atom_site_fract_z
_atom_site_U_iso_or_equiv
_atom_site_adp_type
_atom_site_calc_flag
_atom_site_occupancy
_atom_site_disorder_assembly
_atom_site_disorder_group
I I1A 0.75872(15) -0.26269(8) 0.13371(5) 0.0327(2) Uani d 1 . .
I I2A 0.68923(17) 0.33082(9) -0.00063(5) 0.0394(3) Uani d 1 . .
C C1A 0.6926(18) 0.0275(12) 0.1389(6) 0.023(3) Uani d 1 . .
C C2A 0.7307(18) -0.0795(11) 0.0976(6) 0.021(2) Uani d 1 . .
C C3A 0.749(2) -0.0701(13) 0.0282(7) 0.028(3) Uani d 1 . .
H H3A 0.768361 -0.144994 0.001490 0.033 Uiso calc 1 . .
C C4A 0.739(2) 0.0447(13) -0.0017(6) 0.027(3) Uani d 1 . .
C C5A 0.701(2) 0.1543(12) 0.0394(7) 0.028(3) Uani d 1 . .
C C6A 0.6802(19) 0.1462(11) 0.1077(6) 0.023(3) Uani d 1 . .
H H6A 0.656970 0.221900 0.134250 0.028 Uiso calc 1 . .
C C7A 0.6757(18) 0.0270(12) 0.2123(6) 0.022(2) Uani d 1 . .
H H7A 0.748898 0.080342 0.226169 0.026 Uiso calc 1 . .
H H7B 0.734980 -0.062605 0.225433 0.026 Uiso calc 1 . .
P P8A 0.4346(5) 0.0866(3) 0.25589(16) 0.0222(6) Uani d 1 . .
O O9A 0.3240(14) 0.2183(8) 0.2406(5) 0.030(2) Uani d 1 . .
O O10A 0.3510(13) -0.0234(8) 0.2415(4) 0.0245(19) Uani d 1 . .
C C11A 0.147(2) -0.0070(14) 0.2546(8) 0.035(3) Uani d 1 . .
H H11A 0.115876 -0.058664 0.221468 0.042 Uiso calc 1 . .
H H11B 0.072998 0.084949 0.250701 0.042 Uiso calc 1 . .
C C12A 0.093(2) -0.0489(17) 0.3216(8) 0.043(4) Uani d 1 . .
H H12A -0.040769 -0.045706 0.328067 0.064 Uiso calc 1 . .
H H12B 0.110157 0.008676 0.354638 0.064 Uiso calc 1 . .
H H12C 0.174274 -0.137581 0.326763 0.064 Uiso calc 1 . .
O O13A 0.4539(15) 0.0703(9) 0.3315(4) 0.028(2) Uani d 1 . .
C C14A 0.495(2) 0.1709(14) 0.3673(7) 0.031(3) Uani d 1 . .
H H14A 0.374929 0.242258 0.382349 0.038 Uiso calc 1 . .
H H14B 0.582833 0.206435 0.337867 0.038 Uiso calc 1 . .
C C15A 0.583(3) 0.1122(17) 0.4254(9) 0.053(5) Uani d 1 . .
H H15A 0.486186 0.093330 0.458543 0.080 Uiso calc 1 . .
H H15B 0.633866 0.172867 0.444834 0.080 Uiso calc 1 . .
H H15C 0.686594 0.031969 0.411094 0.080 Uiso calc 1 . .
C C16A 0.764(2) 0.0499(15) -0.0766(7) 0.034(3) Uani d 1 . .
H H16A 0.771780 -0.033817 -0.095456 0.051 Uiso calc 1 . .
H H16B 0.881793 0.069548 -0.093195 0.051 Uiso calc 1 . .
H H16C 0.654934 0.117414 -0.089395 0.051 Uiso calc 1 . .
I I1B 0.63866(15) 0.75758(9) 0.36179(5) 0.0338(2) Uani d 1 . .
I I2B 1.01458(17) 0.17183(9) 0.50120(5) 0.0397(3) Uani d 1 . .
C C1B 0.868(2) 0.4691(13) 0.3608(7) 0.026(3) Uani d 1 . .
C C2B 0.752(2) 0.5771(13) 0.4004(7) 0.027(3) Uani d 1 . .
C C3B 0.713(2) 0.5666(13) 0.4682(6) 0.027(3) Uani d 1 . .
H H3B 0.635236 0.641517 0.494047 0.032 Uiso calc 1 . .
C C4B 0.782(2) 0.4539(13) 0.5001(7) 0.026(3) Uani d 1 . .
C C5B 0.896(2) 0.3482(12) 0.4599(6) 0.024(3) Uani d 1 . .
C C6B 0.9378(18) 0.3541(13) 0.3916(7) 0.025(3) Uani d 1 . .
H H6B 1.014923 0.278705 0.365942 0.030 Uiso calc 1 . .
C C7B 0.9231(19) 0.4726(12) 0.2861(6) 0.026(3) Uani d 1 . .
H H7C 1.060215 0.423153 0.273632 0.031 Uiso calc 1 . .
H H7D 0.905885 0.563363 0.274129 0.031 Uiso calc 1 . .
P P8B 0.7894(5) 0.4086(3) 0.23870(16) 0.0238(7) Uani d 1 . .
O O9B 0.7928(15) 0.2762(8) 0.2537(5) 0.030(2) Uani d 1 . .
O O10B 0.5903(14) 0.5151(9) 0.2494(5) 0.031(2) Uani d 1 . .
C C11B 0.442(2) 0.5089(14) 0.2103(9) 0.040(4) Uani d 1 . .
H H11C 0.495951 0.496176 0.162590 0.048 Uiso calc 1 . .
H H11D 0.395726 0.435547 0.224232 0.048 Uiso calc 1 . .
C C12B 0.282(2) 0.6327(16) 0.2225(10) 0.049(4) Uani d 1 . .
H H12D 0.332262 0.705147 0.213715 0.073 Uiso calc 1 . .
H H12E 0.219332 0.639049 0.268695 0.073 Uiso calc 1 . .
H H12F 0.189932 0.635602 0.193100 0.073 Uiso calc 1 . .
O O13B 0.8694(15) 0.4266(9) 0.1634(4) 0.030(2) Uani d 1 . .
C C14B 1.036(2) 0.3272(14) 0.1298(7) 0.035(3) Uani d 1 . .
H H14C 0.997241 0.264028 0.106133 0.042 Uiso calc 1 . .
H H14D 1.116079 0.280608 0.162241 0.042 Uiso calc 1 . .
C C15B 1.146(3) 0.3913(18) 0.0819(10) 0.051(5) Uani d 1 . .
H H15D 1.256681 0.325726 0.057019 0.076 Uiso calc 1 . .
H H15E 1.189278 0.450408 0.106048 0.076 Uiso calc 1 . .
H H15F 1.063975 0.440126 0.051230 0.076 Uiso calc 1 . .
C C16B 0.736(2) 0.4469(16) 0.5744(7) 0.036(3) Uani d 1 . .
H H16D 0.684167 0.375599 0.585012 0.053 Uiso calc 1 . .
H H16E 0.640661 0.528407 0.592605 0.053 Uiso calc 1 . .
H H16F 0.851940 0.432194 0.593624 0.053 Uiso calc 1 . .

loop_
_atom_site_aniso_label
_atom_site_aniso_U_11
_atom_site_aniso_U_22
_atom_site_aniso_U_33
_atom_site_aniso_U_12
_atom_site_aniso_U_13
_atom_site_aniso_U_23
I1A 0.0344(5) 0.0278(4) 0.0367(5) -0.0107(4) -0.0074(4) 0.0072(4)
I2A 0.0430(6) 0.0349(5) 0.0403(5) -0.0136(4) -0.0055(4) 0.0130(4)
C1A 0.016(6) 0.029(6) 0.025(6) -0.008(5) -0.005(5) 0.013(5)
C2A 0.016(6) 0.021(5) 0.028(6) -0.005(5) -0.005(5) 0.010(5)
C3A 0.027(7) 0.025(6) 0.031(6) -0.007(5) -0.007(5) -0.006(5)
C4A 0.025(7) 0.036(7) 0.027(6) -0.016(6) -0.006(5) 0.001(6)
C5A 0.032(8) 0.025(6) 0.028(6) -0.011(5) -0.007(5) 0.015(5)
C6A 0.025(6) 0.018(5) 0.024(6) -0.004(5) -0.002(5) 0.006(5)
C7A 0.024(6) 0.024(6) 0.020(5) -0.008(5) -0.012(5) 0.003(5)
P8A 0.0215(16) 0.0229(14) 0.0223(14) -0.0073(12) -0.0043(12) 0.0062(12)
O9A 0.026(5) 0.024(4) 0.038(5) -0.007(4) -0.005(4) 0.008(4)
O10A 0.019(4) 0.026(4) 0.030(4) -0.010(3) -0.003(4) 0.004(4)
C11A 0.025(7) 0.032(7) 0.053(9) -0.015(6) -0.011(6) 0.015(6)
C12A 0.041(9) 0.057(9) 0.040(8) -0.031(8) -0.007(7) 0.013(7)
O13A 0.040(6) 0.026(4) 0.017(4) -0.010(4) -0.004(4) 0.004(4)
C14A 0.034(8) 0.040(7) 0.025(6) -0.018(6) -0.002(5) 0.002(6)
C15A 0.056(11) 0.044(9) 0.056(10) 0.001(8) -0.031(9) -0.007(8)
C16A 0.026(7) 0.047(8) 0.025(6) -0.007(6) -0.005(5) 0.005(6)
I1B 0.0360(5) 0.0285(4) 0.0367(5) -0.0093(4) -0.0080(4) 0.0068(4)
I2B 0.0475(6) 0.0346(5) 0.0398(5) -0.0125(4) -0.0172(4) 0.0130(4)
C1B 0.024(7) 0.027(6) 0.028(6) -0.011(5) -0.005(5) -0.002(6)
C2B 0.025(7) 0.025(6) 0.033(7) -0.008(5) -0.005(5) -0.006(6)
C3B 0.026(7) 0.029(6) 0.027(6) -0.008(5) -0.009(5) 0.003(5)
C4B 0.025(7) 0.031(6) 0.031(6) -0.019(6) -0.008(5) 0.004(6)
C5B 0.024(7) 0.027(6) 0.028(6) -0.017(5) -0.009(5) 0.009(5)
C6B 0.017(6) 0.028(6) 0.033(6) -0.008(5) -0.007(5) 0.001(5)
C7B 0.022(6) 0.026(6) 0.030(6) -0.008(5) -0.005(5) 0.006(5)
P8B 0.0235(17) 0.0233(14) 0.0260(15) -0.0078(12) -0.0074(13) 0.0034(13)
O9B 0.034(5) 0.027(5) 0.033(5) -0.014(4) -0.011(4) 0.008(4)
O10B 0.024(5) 0.033(5) 0.037(5) -0.009(4) -0.009(4) 0.005(4)
C11B 0.024(7) 0.032(7) 0.070(10) -0.009(6) -0.021(7) 0.003(7)
C12B 0.027(8) 0.049(9) 0.073(11) -0.014(7) -0.017(8) 0.010(9)
O13B 0.033(6) 0.030(5) 0.025(4) -0.007(4) -0.001(4) 0.004(4)
C14B 0.040(9) 0.034(7) 0.026(6) -0.006(6) -0.003(6) 0.003(6)
C15B 0.042(10) 0.051(9) 0.059(10) -0.023(8) 0.010(8) -0.005(9)
C16B 0.043(9) 0.048(8) 0.024(6) -0.025(7) -0.008(6) -0.001(6)

loop_
_atom_type_symbol
_atom_type_description
_atom_type_scat_dispersion_real
_atom_type_scat_dispersion_imag
_atom_type_scat_source
C C 0.0033 0.0016 'International Tables Vol C Tables 4.2.6.8 and 6.1.1.4'
H H 0.0000 0.0000 'International Tables Vol C Tables 4.2.6.8 and 6.1.1.4'
O O 0.0106 0.0060 'International Tables Vol C Tables 4.2.6.8 and 6.1.1.4'
P P 0.1023 0.0942 'International Tables Vol C Tables 4.2.6.8 and 6.1.1.4'
I I -0.4742 1.8119 'International Tables Vol C Tables 4.2.6.8 and 6.1.1.4'

loop_
_exptl_crystal_face_index_h
_exptl_crystal_face_index_k
_exptl_crystal_face_index_l
_exptl_crystal_face_perp_dist
0 1 -2 0.0209
0 -1 1 0.0228
-1 -1 -3 0.0585
1 1 3 0.0495
1 0 -1 0.0593
-1 0 1 0.0517

loop_
_geom_angle_atom_site_label_1
_geom_angle_atom_site_label_2
_geom_angle_atom_site_label_3
_geom_angle_site_symmetry_1
_geom_angle_site_symmetry_3
_geom_angle
_geom_angle_publ_flag
C2A C1A C6A . . 116.4(11) ?
C2A C1A C7A . . 125.6(12) ?
C6A C1A C7A . . 117.8(11) ?
C1A C2A C3A . . 121.6(12) ?
C1A C2A I1A . . 122.2(9) ?
C3A C2A I1A . . 116.1(9) ?
C4A C3A C2A . . 121.6(11) ?
C4A C3A H3A . . 119.2 ?
C2A C3A H3A . . 119.2 ?
C3A C4A C5A . . 117.6(12) ?
C3A C4A C16A . . 119.8(12) ?
C5A C4A C16A . . 122.6(13) ?
C6A C5A C4A . . 121.2(12) ?
C6A C5A I2A . . 118.2(9) ?
C4A C5A I2A . . 120.6(10) ?
C5A C6A C1A . . 121.6(11) ?
C5A C6A H6A . . 119.2 ?
C1A C6A H6A . . 119.2 ?
C1A C7A P8A . . 114.5(9) ?
C1A C7A H7A . . 108.6 ?
P8A C7A H7A . . 108.6 ?
C1A C7A H7B . . 108.6 ?
P8A C7A H7B . . 108.6 ?
H7A C7A H7B . . 107.6 ?
O9A P8A O10A . . 116.1(6) ?
O9A P8A O13A . . 113.4(5) ?
O10A P8A O13A . . 102.7(5) ?
O9A P8A C7A . . 115.6(6) ?
O10A P8A C7A . . 102.7(5) ?
O13A P8A C7A . . 104.8(6) ?
C11A O10A P8A . . 123.0(8) ?
O10A C11A C12A . . 110.5(13) ?
O10A C11A H11A . . 109.6 ?
C12A C11A H11A . . 109.6 ?
O10A C11A H11B . . 109.6 ?
C12A C11A H11B . . 109.6 ?
H11A C11A H11B . . 108.1 ?
C11A C12A H12A . . 109.5 ?
C11A C12A H12B . . 109.5 ?
H12A C12A H12B . . 109.5 ?
C11A C12A H12C . . 109.5 ?
H12A C12A H12C . . 109.5 ?
H12B C12A H12C . . 109.5 ?
C14A O13A P8A . . 119.4(9) ?
O13A C14A C15A . . 108.4(13) ?
O13A C14A H14A . . 110.0 ?
C15A C14A H14A . . 110.0 ?
O13A C14A H14B . . 110.0 ?
C15A C14A H14B . . 110.0 ?
H14A C14A H14B . . 108.4 ?
C14A C15A H15A . . 109.5 ?
C14A C15A H15B . . 109.5 ?
H15A C15A H15B . . 109.5 ?
C14A C15A H15C . . 109.5 ?
H15A C15A H15C . . 109.5 ?
H15B C15A H15C . . 109.5 ?
C4A C16A H16A . . 109.5 ?
C4A C16A H16B . . 109.5 ?
H16A C16A H16B . . 109.5 ?
C4A C16A H16C . . 109.5 ?
H16A C16A H16C . . 109.5 ?
H16B C16A H16C . . 109.5 ?
C6B C1B C2B . . 117.9(12) ?
C6B C1B C7B . . 118.8(11) ?
C2B C1B C7B . . 123.4(13) ?
C3B C2B C1B . . 119.8(14) ?
C3B C2B I1B . . 117.6(9) ?
C1B C2B I1B . . 122.6(10) ?
C4B C3B C2B . . 123.5(12) ?
C4B C3B H3B . . 118.2 ?
C2B C3B H3B . . 118.2 ?
C3B C4B C5B . . 115.7(12) ?
C3B C4B C16B . . 121.7(12) ?
C5B C4B C16B . . 122.6(13) ?
C4B C5B C6B . . 122.8(13) ?
C4B C5B I2B . . 120.1(9) ?
C6B C5B I2B . . 117.1(9) ?
C1B C6B C5B . . 120.4(12) ?
C1B C6B H6B . . 119.8 ?
C5B C6B H6B . . 119.8 ?
C1B C7B P8B . . 114.7(10) ?
C1B C7B H7C . . 108.6 ?
P8B C7B H7C . . 108.6 ?
C1B C7B H7D . . 108.6 ?
P8B C7B H7D . . 108.6 ?
H7C C7B H7D . . 107.6 ?
O9B P8B O10B . . 116.8(6) ?
O9B P8B O13B . . 114.2(5) ?
O10B P8B O13B . . 101.9(6) ?
O9B P8B C7B . . 114.9(6) ?
O10B P8B C7B . . 102.5(6) ?
O13B P8B C7B . . 104.8(6) ?
C11B O10B P8B . . 120.1(8) ?
C12B C11B O10B . . 107.8(12) ?
C12B C11B H11C . . 110.1 ?
O10B C11B H11C . . 110.1 ?
C12B C11B H11D . . 110.1 ?
O10B C11B H11D . . 110.1 ?
H11C C11B H11D . . 108.5 ?
C11B C12B H12D . . 109.5 ?
C11B C12B H12E . . 109.5 ?
H12D C12B H12E . . 109.5 ?
C11B C12B H12F . . 109.5 ?
H12D C12B H12F . . 109.5 ?
H12E C12B H12F . . 109.5 ?
C14B O13B P8B . . 118.9(9) ?
O13B C14B C15B . . 107.8(12) ?
O13B C14B H14C . . 110.2 ?
C15B C14B H14C . . 110.2 ?
O13B C14B H14D . . 110.2 ?
C15B C14B H14D . . 110.2 ?
H14C C14B H14D . . 108.5 ?
C14B C15B H15D . . 109.5 ?
C14B C15B H15E . . 109.5 ?
H15D C15B H15E . . 109.5 ?
C14B C15B H15F . . 109.5 ?
H15D C15B H15F . . 109.5 ?
H15E C15B H15F . . 109.5 ?
C4B C16B H16D . . 109.5 ?
C4B C16B H16E . . 109.5 ?
H16D C16B H16E . . 109.5 ?
C4B C16B H16F . . 109.5 ?
H16D C16B H16F . . 109.5 ?
H16E C16B H16F . . 109.5 ?

loop_
_geom_bond_atom_site_label_1
_geom_bond_atom_site_label_2
_geom_bond_site_symmetry_2
_geom_bond_distance
_geom_bond_publ_flag
I1A C2A . 2.080(12) ?
I2A C5A . 2.064(13) ?
C1A C2A . 1.380(17) ?
C1A C6A . 1.418(18) ?
C1A C7A . 1.487(16) ?
C2A C3A . 1.410(18) ?
C3A C4A . 1.37(2) ?
C3A H3A . 0.9500 ?
C4A C5A . 1.400(18) ?
C4A C16A . 1.517(18) ?
C5A C6A . 1.386(18) ?
C6A H6A . 0.9500 ?
C7A P8A . 1.799(13) ?
C7A H7A . 0.9900 ?
C7A H7B . 0.9900 ?
P8A O9A . 1.471(9) ?
P8A O10A . 1.572(9) ?
P8A O13A . 1.579(9) ?
O10A C11A . 1.462(17) ?
C11A C12A . 1.47(2) ?
C11A H11A . 0.9900 ?
C11A H11B . 0.9900 ?
C12A H12A . 0.9800 ?
C12A H12B . 0.9800 ?
C12A H12C . 0.9800 ?
O13A C14A . 1.465(16) ?
C14A C15A . 1.49(2) ?
C14A H14A . 0.9900 ?
C14A H14B . 0.9900 ?
C15A H15A . 0.9800 ?
C15A H15B . 0.9800 ?
C15A H15C . 0.9800 ?
C16A H16A . 0.9800 ?
C16A H16B . 0.9800 ?
C16A H16C . 0.9800 ?
I1B C2B . 2.082(15) ?
I2B C5B . 2.077(14) ?
C1B C6B . 1.38(2) ?
C1B C2B . 1.398(17) ?
C1B C7B . 1.521(18) ?
C2B C3B . 1.382(19) ?
C3B C4B . 1.37(2) ?
C3B H3B . 0.9500 ?
C4B C5B . 1.385(18) ?
C4B C16B . 1.510(19) ?
C5B C6B . 1.388(19) ?
C6B H6B . 0.9500 ?
C7B P8B . 1.792(14) ?
C7B H7C . 0.9900 ?
C7B H7D . 0.9900 ?
P8B O9B . 1.466(9) ?
P8B O10B . 1.558(10) ?
P8B O13B . 1.595(10) ?
O10B C11B . 1.487(18) ?
C11B C12B . 1.49(2) ?
C11B H11C . 0.9900 ?
C11B H11D . 0.9900 ?
C12B H12D . 0.9800 ?
C12B H12E . 0.9800 ?
C12B H12F . 0.9800 ?
O13B C14B . 1.450(17) ?
C14B C15B . 1.49(2) ?
C14B H14C . 0.9900 ?
C14B H14D . 0.9900 ?
C15B H15D . 0.9800 ?
C15B H15E . 0.9800 ?
C15B H15F . 0.9800 ?
C16B H16D . 0.9800 ?
C16B H16E . 0.9800 ?
C16B H16F . 0.9800 ?

loop_
_geom_hbond_atom_site_label_D
_geom_hbond_atom_site_label_H
_geom_hbond_atom_site_label_A
_geom_hbond_site_symmetry_A
_geom_hbond_distance_DH
_geom_hbond_distance_HA
_geom_hbond_distance_DA
_geom_hbond_angle_DHA
_geom_hbond_publ_flag
C7A H7A O9B . 0.99 2.36 3.275(15) 154.3 yes
C11A H11B O9B 1_455 0.99 2.44 3.377(17) 157.9 yes
C14A H14B O9B . 0.99 2.42 3.407(18) 172.2 yes
C7B H7C O9A 1_655 0.99 2.48 3.388(15) 151.6 yes
C11B H11D O9A . 0.99 2.60 3.575(18) 168.5 yes
C14B H14D O9A 1_655 0.99 2.36 3.324(19) 165.6 yes

loop_
_geom_torsion_atom_site_label_1
_geom_torsion_atom_site_label_2
_geom_torsion_atom_site_label_3
_geom_torsion_atom_site_label_4
_geom_torsion_site_symmetry_1
_geom_torsion_site_symmetry_2
_geom_torsion_site_symmetry_3
_geom_torsion_site_symmetry_4
_geom_torsion
_geom_torsion_publ_flag
C6A C1A C2A C3A . . . . -2.4(19) ?
C7A C1A C2A C3A . . . . -178.4(13) ?
C6A C1A C2A I1A . . . . 179.0(10) ?
C7A C1A C2A I1A . . . . 3.0(18) ?
C1A C2A C3A C4A . . . . 3(2) ?
I1A C2A C3A C4A . . . . -177.9(11) ?
C2A C3A C4A C5A . . . . -3(2) ?
C2A C3A C4A C16A . . . . 178.6(13) ?
C3A C4A C5A C6A . . . . 2(2) ?
C16A C4A C5A C6A . . . . -179.6(14) ?
C3A C4A C5A I2A . . . . 178.7(11) ?
C16A C4A C5A I2A . . . . -3.0(19) ?
C4A C5A C6A C1A . . . . -1(2) ?
I2A C5A C6A C1A . . . . -178.0(10) ?
C2A C1A C6A C5A . . . . 1(2) ?
C7A C1A C6A C5A . . . . 177.7(13) ?
C2A C1A C7A P8A . . . . -104.0(13) ?
C6A C1A C7A P8A . . . . 80.1(14) ?
C1A C7A P8A O9A . . . . -56.9(11) ?
C1A C7A P8A O10A . . . . 70.5(10) ?
C1A C7A P8A O13A . . . . 177.4(9) ?
O9A P8A O10A C11A . . . . -39.4(12) ?
O13A P8A O10A C11A . . . . 84.9(11) ?
C7A P8A O10A C11A . . . . -166.5(10) ?
P8A O10A C11A C12A . . . . -91.8(13) ?
O9A P8A O13A C14A . . . . -42.8(12) ?
O10A P8A O13A C14A . . . . -168.8(10) ?
C7A P8A O13A C14A . . . . 84.3(11) ?
P8A O13A C14A C15A . . . . -157.0(12) ?
C6B C1B C2B C3B . . . . 1(2) ?
C7B C1B C2B C3B . . . . -178.3(13) ?
C6B C1B C2B I1B . . . . 179.4(10) ?
C7B C1B C2B I1B . . . . 0.2(19) ?
C1B C2B C3B C4B . . . . -1(2) ?
I1B C2B C3B C4B . . . . -179.1(11) ?
C2B C3B C4B C5B . . . . 0(2) ?
C2B C3B C4B C16B . . . . 179.9(14) ?
C3B C4B C5B C6B . . . . -1(2) ?
C16B C4B C5B C6B . . . . 179.8(13) ?
C3B C4B C5B I2B . . . . 178.6(10) ?
C16B C4B C5B I2B . . . . -0.9(18) ?
C2B C1B C6B C5B . . . . -1(2) ?
C7B C1B C6B C5B . . . . 178.0(12) ?
C4B C5B C6B C1B . . . . 1(2) ?
I2B C5B C6B C1B . . . . -178.2(10) ?
C6B C1B C7B P8B . . . . 79.6(14) ?
C2B C1B C7B P8B . . . . -101.3(14) ?
C1B C7B P8B O9B . . . . -55.2(11) ?
C1B C7B P8B O10B . . . . 72.5(11) ?
C1B C7B P8B O13B . . . . 178.6(9) ?
O9B P8B O10B C11B . . . . -62.1(12) ?
O13B P8B O10B C11B . . . . 63.0(12) ?
C7B P8B O10B C11B . . . . 171.3(11) ?
P8B O10B C11B C12B . . . . -170.5(12) ?
O9B P8B O13B C14B . . . . -40.2(13) ?
O10B P8B O13B C14B . . . . -167.0(11) ?
C7B P8B O13B C14B . . . . 86.4(11) ?
P8B O13B C14B C15B . . . . -147.0(12) ?

_cod_database_fobs_code 1563818
